data_1544256
loop_
_publ_author_name
'Fujii, Isao'

_publ_section_title
;
 (<i>S</i>)-2-Azaniumyl-2-methyl-3-phenylpropanoate monohydrate
;
_journal_coeditor_code BH4013
_journal_issue 10
_journal_name_full IUCrData
_journal_page_first x161516
_journal_paper_doi 10.1107/S2414314616015169
_journal_volume 1
_journal_year 2016
_chemical_formula_iupac 'C10 H13 N O2, H2 O'
_chemical_formula_moiety 'C10 H13 N O2, H2 O'
_chemical_formula_sum 'C10 H15 N O3'
_chemical_formula_weight 197.23
_chemical_name_systematic
;
(<i>S</i>)-2-Azaniumyl-2-methyl-3-phenylpropanoate monohydrate
;
_space_group_IT_number 19
_symmetry_cell_setting orthorhombic
_symmetry_space_group_name_Hall 'P 2ac 2ab'
_symmetry_space_group_name_H-M 'P 21 21 21'
_atom_sites_solution_hydrogens mixed
_audit_conform_dict_name cif_core.dic
_audit_conform_dict_version 2.4.3
_audit_creation_method 'WinGX routine CIF_UPDATE'
_cell_angle_alpha 90
_cell_angle_beta 90
_cell_angle_gamma 90
_cell_formula_units_Z 4
_cell_length_a 6.1146(9)
_cell_length_b 28.3272(10)
_cell_length_c 5.9614(8)
_cell_measurement_reflns_used 25
_cell_measurement_temperature 297(2)
_cell_measurement_theta_max 35
_cell_measurement_theta_min 28
_cell_volume 1032.6(2)
_computing_cell_refinement
;
<i>CAD-4 Software</i> (Enraf--Nonius, 1994)
;
_computing_data_collection
;
<i>CAD-4 Software</i> (Enraf--Nonius, 1994)
;
_computing_data_reduction
;
XCAD4 (Harms & Wocadlo, 1995)
;
_computing_molecular_graphics
;
ORTEP-3 for Windows (Farrugia, 2012) and Mercury (Macrae <i>et al.</i>,
2008)
;
_computing_publication_material
;
WinGX (Farrugia, 2012) and publCIF (Westrip, 2010)
;
_computing_structure_refinement
;
SHELXL2014 (Sheldrick, 2015)
;
_computing_structure_solution
;
SHELXS97 (Sheldrick, 2008)
;
_diffrn_ambient_temperature 297(2)
_diffrn_measured_fraction_theta_full 0.998
_diffrn_measured_fraction_theta_max 0.998
_diffrn_measurement_device '\k-geometry diffractometer'
_diffrn_measurement_device_type 'Enraf--Nonius CAD-4-turbo'
_diffrn_measurement_method 'non-profiled \w/2\q scans'
_diffrn_radiation_monochromator graphite
_diffrn_radiation_type CuK\a
_diffrn_radiation_wavelength 1.54184
_diffrn_reflns_av_R_equivalents 0.0711
_diffrn_reflns_limit_h_max 7
_diffrn_reflns_limit_h_min -1
_diffrn_reflns_limit_k_max 35
_diffrn_reflns_limit_k_min 0
_diffrn_reflns_limit_l_max 0
_diffrn_reflns_limit_l_min -7
_diffrn_reflns_number 1490
_diffrn_reflns_theta_full 67.684
_diffrn_reflns_theta_max 73.91
_diffrn_reflns_theta_min 3.12
_diffrn_standards_decay_% 1
_diffrn_standards_interval_time 60
_diffrn_standards_number 3
_exptl_absorpt_coefficient_mu 0.772
_exptl_absorpt_correction_T_max 0.860
_exptl_absorpt_correction_T_min 0.750
_exptl_absorpt_correction_type psi-scan
_exptl_absorpt_process_details
;
(North <i>et al.</i>,  1968)
;
_exptl_crystal_colour colorless
_exptl_crystal_density_diffrn 1.269
_exptl_crystal_density_method 'not measured'
_exptl_crystal_description rod
_exptl_crystal_F_000 424
_exptl_crystal_size_max 0.4
_exptl_crystal_size_mid 0.2
_exptl_crystal_size_min 0.2
_refine_diff_density_max 0.158
_refine_diff_density_min -0.179
_refine_ls_extinction_coef 0.0047(9)
_refine_ls_extinction_expression Fc^*^=kFc[1+0.001xFc^2^\l^3^/sin(2\q)]^-1/4^
_refine_ls_extinction_method
;
SHELXL2014 (Sheldrick, 2015)
;
_refine_ls_goodness_of_fit_ref 1.075
_refine_ls_hydrogen_treatment mixed
_refine_ls_matrix_type full
_refine_ls_number_constraints 0
_refine_ls_number_parameters 149
_refine_ls_number_reflns 1448
_refine_ls_number_restraints 2
_refine_ls_restrained_S_all 1.076
_refine_ls_R_factor_all 0.0313
_refine_ls_R_factor_gt 0.0285
_refine_ls_shift/su_max 0
_refine_ls_shift/su_mean 0
_refine_ls_structure_factor_coef Fsqd
_refine_ls_weighting_details 'w=1/[\s^2^(Fo^2^)+(0.0485P)^2^+0.1286P] where P=(Fo^2^+2Fc^2^)/3'
_refine_ls_weighting_scheme calc
_refine_ls_wR_factor_gt 0.0779
_refine_ls_wR_factor_ref 0.0818
_reflns_number_gt 1384
_reflns_number_total 1448
_reflns_threshold_expression I>2\s(I)
_cod_data_source_file bh4013sup1.cif
_cod_data_source_block I
_cod_database_code 1544256
_shelx_estimated_absorpt_t_min 0.748
_shelx_estimated_absorpt_t_max 0.861

loop_
_symmetry_equiv_pos_as_xyz
'x, y, z'
'-x+1/2, -y, z+1/2'
'x+1/2, -y+1/2, -z'
'-x, y+1/2, -z+1/2'

loop_
_atom_site_type_symbol
_atom_site_label
_atom_site_fract_x
_atom_site_fract_y
_atom_site_fract_z
_atom_site_U_iso_or_equiv
_atom_site_adp_type
_atom_site_calc_flag
_atom_site_occupancy
C C10 0.2812(3) 0.03959(6) 0.5984(3) 0.0381(4) Uani d 1
H H10A 0.3235 0.0072 0.5798 0.057 Uiso calc 1
H H10B 0.1725 0.0476 0.4886 0.057 Uiso calc 1
H H10C 0.222 0.0441 0.7461 0.057 Uiso calc 1
N N1 0.6435(2) 0.05862(5) 0.7456(2) 0.0301(3) Uani d 1
O O3 0.0250(3) 0.09096(7) 0.0372(3) 0.0624(4) Uani d 1
C C1 0.5807(3) 0.06044(5) 0.3360(2) 0.0280(3) Uani d 1
C C2 0.4804(3) 0.07123(5) 0.5680(2) 0.0271(3) Uani d 1
C C3 0.4175(3) 0.12352(5) 0.5933(3) 0.0343(4) Uani d 1
H H3A 0.3305 0.1327 0.4644 0.041 Uiso calc 1
H H3B 0.3261 0.1269 0.7254 0.041 Uiso calc 1
C C4 0.6074(3) 0.15712(5) 0.6137(3) 0.0380(4) Uani d 1
C C5 0.7560(4) 0.16373(6) 0.4415(4) 0.0473(5) Uani d 1
H H5 0.7382 0.1473 0.3077 0.057 Uiso calc 1
C C6 0.9312(4) 0.19445(7) 0.4654(5) 0.0618(6) Uani d 1
H H6 1.0315 0.1979 0.3494 0.074 Uiso calc 1
C C7 0.9564(5) 0.21965(8) 0.6600(5) 0.0756(8) Uani d 1
H H7 1.0724 0.2407 0.6755 0.091 Uiso calc 1
C C8 0.8094(6) 0.21368(8) 0.8318(5) 0.0786(8) Uani d 1
H H8 0.8264 0.2307 0.9639 0.094 Uiso calc 1
C C9 0.6365(4) 0.18263(7) 0.8105(4) 0.0565(6) Uani d 1
H H9 0.5389 0.1788 0.9287 0.068 Uiso calc 1
O O1 0.75798(19) 0.03832(4) 0.3320(2) 0.0377(3) Uani d 1
O O2 0.4743(2) 0.07410(5) 0.16925(18) 0.0402(3) Uani d 1
H H1A 0.778(4) 0.0757(8) 0.733(4) 0.054(6) Uiso d 1
H H1B 0.683(4) 0.0279(8) 0.739(3) 0.043(5) Uiso d 1
H H1C 0.579(5) 0.0644(7) 0.885(4) 0.055(6) Uiso d 1
H H11A 0.158(4) 0.0929(12) 0.091(6) 0.111(12) Uiso d 1
H H11B -0.058(6) 0.0735(11) 0.131(6) 0.124(14) Uiso d 1

loop_
_atom_site_aniso_label
_atom_site_aniso_U_11
_atom_site_aniso_U_22
_atom_site_aniso_U_33
_atom_site_aniso_U_12
_atom_site_aniso_U_13
_atom_site_aniso_U_23
C10 0.0367(8) 0.0508(8) 0.0267(7) -0.0065(8) 0.0027(7) -0.0004(7)
N1 0.0343(7) 0.0354(7) 0.0207(6) 0.0039(6) -0.0012(6) 0.0007(5)
O3 0.0504(9) 0.0922(12) 0.0447(8) 0.0064(9) 0.0081(8) 0.0098(8)
C1 0.0313(7) 0.0329(7) 0.0199(6) -0.0011(6) 0.0032(7) -0.0014(5)
C2 0.0288(8) 0.0352(7) 0.0173(6) 0.0033(6) 0.0005(6) 0.0003(5)
C3 0.0356(8) 0.0386(7) 0.0286(7) 0.0082(7) 0.0030(7) -0.0002(6)
C4 0.0464(9) 0.0305(7) 0.0371(8) 0.0069(7) -0.0009(8) 0.0029(6)
C5 0.0531(11) 0.0382(8) 0.0507(10) 0.0007(8) 0.0072(11) 0.0034(8)
C6 0.0539(12) 0.0495(10) 0.0819(16) -0.0035(10) 0.0101(14) 0.0158(10)
C7 0.0731(16) 0.0520(11) 0.102(2) -0.0188(12) -0.0224(19) 0.0098(13)
C8 0.108(2) 0.0584(12) 0.0692(15) -0.0206(15) -0.0236(19) -0.0094(12)
C9 0.0775(15) 0.0477(9) 0.0443(10) -0.0044(11) -0.0012(13) -0.0067(8)
O1 0.0375(6) 0.0449(6) 0.0306(5) 0.0102(5) 0.0062(6) -0.0029(5)
O2 0.0383(7) 0.0628(7) 0.0194(5) 0.0065(6) 0.0007(5) 0.0011(5)

loop_
_atom_type_symbol
_atom_type_description
_atom_type_scat_dispersion_real
_atom_type_scat_dispersion_imag
_atom_type_scat_source
C C 0.0181 0.0091 'International Tables Vol C Tables 4.2.6.8 and 6.1.1.4'
H H 0 0 'International Tables Vol C Tables 4.2.6.8 and 6.1.1.4'
N N 0.0311 0.018 'International Tables Vol C Tables 4.2.6.8 and 6.1.1.4'
O O 0.0492 0.0322 'International Tables Vol C Tables 4.2.6.8 and 6.1.1.4'

loop_
_geom_angle_atom_site_label_1
_geom_angle_atom_site_label_2
_geom_angle_atom_site_label_3
_geom_angle
C2 C10 H10A 109.5
C2 C10 H10B 109.5
H10A C10 H10B 109.5
C2 C10 H10C 109.5
H10A C10 H10C 109.5
H10B C10 H10C 109.5
C2 N1 H1A 113.3(14)
C2 N1 H1B 112.2(14)
H1A N1 H1B 104.6(19)
C2 N1 H1C 107.7(16)
H1A N1 H1C 110(2)
H1B N1 H1C 108.8(19)
H11A O3 H11B 109(3)
O2 C1 O1 126.21(14)
O2 C1 C2 116.37(13)
O1 C1 C2 117.41(13)
N1 C2 C10 107.93(12)
N1 C2 C3 109.06(12)
C10 C2 C3 110.82(14)
N1 C2 C1 108.74(12)
C10 C2 C1 107.95(12)
C3 C2 C1 112.22(12)
C4 C3 C2 115.10(14)
C4 C3 H3A 108.5
C2 C3 H3A 108.5
C4 C3 H3B 108.5
C2 C3 H3B 108.5
H3A C3 H3B 107.5
C5 C4 C9 118.15(19)
C5 C4 C3 122.14(15)
C9 C4 C3 119.71(17)
C4 C5 C6 121.1(2)
C4 C5 H5 119.5
C6 C5 H5 119.5
C7 C6 C5 120.0(2)
C7 C6 H6 120
C5 C6 H6 120
C6 C7 C8 119.5(2)
C6 C7 H7 120.2
C8 C7 H7 120.2
C7 C8 C9 120.7(2)
C7 C8 H8 119.6
C9 C8 H8 119.6
C8 C9 C4 120.5(2)
C8 C9 H9 119.8
C4 C9 H9 119.8

loop_
_geom_bond_atom_site_label_1
_geom_bond_atom_site_label_2
_geom_bond_distance
C10 C2 1.523(2)
C10 H10A 0.96
C10 H10B 0.96
C10 H10C 0.96
N1 C2 1.4983(19)
N1 H1A 0.96(3)
N1 H1B 0.91(2)
N1 H1C 0.93(3)
O3 H11A 0.87(2)
O3 H11B 0.91(2)
C1 O2 1.2497(19)
C1 O1 1.252(2)
C1 C2 1.5435(19)
C2 C3 1.538(2)
C3 C4 1.506(3)
C3 H3A 0.97
C3 H3B 0.97
C4 C5 1.383(3)
C4 C9 1.389(2)
C5 C6 1.388(3)
C5 H5 0.93
C6 C7 1.371(4)
C6 H6 0.93
C7 C8 1.373(4)
C7 H7 0.93
C8 C9 1.381(4)
C8 H8 0.93
C9 H9 0.93

loop_
_geom_hbond_atom_site_label_D
_geom_hbond_atom_site_label_H
_geom_hbond_atom_site_label_A
_geom_hbond_site_symmetry_A
_geom_hbond_distance_DH
_geom_hbond_distance_HA
_geom_hbond_distance_DA
_geom_hbond_angle_DHA
_geom_hbond_publ_flag
N1 H1C O2 1_556 0.93(3) 1.83(3) 2.7642(18) 175(3) yes
N1 H1B O1 2_655 0.91(2) 1.99(2) 2.8581(18) 160.6(19) yes
O3 H11A O2 . 0.87(2) 2.06(2) 2.897(2) 160(3) yes
O3 H11B O1 1_455 0.91(2) 1.92(2) 2.825(2) 178(4) yes
C10 H10C O3 1_556 0.96 2.5 3.378(2) 152.8 no
N1 H1A O3 1_656 0.96(3) 2.40(3) 3.050(2) 124.9(18) yes

_cod_database_fobs_code 1544256
